data_1515219
loop_
_publ_author_name
'Pawlicki, Mi\/losz'
'Morisue, Mitsuhiko'
'Davis, Nicola K. S.'
'McLean, Daniel G.'
'Haley, Joy E.'
'Beuerman, Erich'
'Drobizhev, Mikhail'
'Rebane, Aleksander'
'Thompson, Amber L.'
'Pascu, Sofia I.'
'Accorsi, Gianluca'
'Armaroli, Nicola'
'Anderson, Harry L.'

_publ_section_title
;
 Engineering conjugation in para-phenylene-bridged porphyrin tapes
;
_journal_issue 5
_journal_name_full 'Chemical Science'
_journal_page_first 1541
_journal_paper_doi 10.1039/c2sc00023g
_journal_volume 3
_journal_year 2012
_chemical_formula_moiety 'C150 H140 N10 Zn2, 4(C7 H8), C6 H6'
_chemical_formula_sum 'C184 H178 N10 Zn2'
_chemical_formula_weight 2660.26
_chemical_melting_point ?
_space_group_IT_number 2
_symmetry_cell_setting triclinic
_symmetry_space_group_name_Hall '-P 1'
_symmetry_space_group_name_H-M 'P -1'
_atom_sites_solution_hydrogens difmap
_atom_sites_solution_primary direct
_audit_creation_date 11-12-19
_audit_creation_method CRYSTALS_ver_14.23
_cell_angle_alpha 83.634(6)
_cell_angle_beta 79.865(4)
_cell_angle_gamma 87.849(7)
_cell_formula_units_Z 1
_cell_length_a 11.254(3)
_cell_length_b 16.718(4)
_cell_length_c 19.850(4)
_cell_measurement_reflns_used 10326
_cell_measurement_temperature 100
_cell_measurement_theta_max 31.6
_cell_measurement_theta_min 1.0
_cell_volume 3653.1(15)
_computing_cell_refinement
;
CrystalClear-SM Expert 2.0 r5 (Rigaku, 2010)
;
_computing_data_collection
;
CrystalClear-SM Expert 2.0 r5 (Rigaku, 2010)
;
_computing_data_reduction
;
CrystalClear-SM Expert 2.0 r5 (Rigaku, 2010)
;
_computing_molecular_graphics 'CAMERON (Watkin et al., 1996)'
_computing_publication_material 'CRYSTALS (Betteridge et al., 2003)'
_computing_structure_refinement 'CRYSTALS (Betteridge et al., 2003)'
_computing_structure_solution 'SIR92 (Altomare et al., 1994)'
_diffrn_ambient_temperature 100
_diffrn_detector CCD
_diffrn_measured_fraction_theta_full 0.969
_diffrn_measured_fraction_theta_max 0.889
_diffrn_measurement_details
;
scan:
Number of images: 175
Slice: -60.0000 - 115.0000
Image width: 1.0000
Exp time: 1.0000
Rotation axis: Omega
Omega: 0.0000
Kappa: 0.0000
Phi: 0.0000
XTD: 59.6189
2theta: 30.0301
scan:
Number of images: 120
Slice: -60.0000 - 60.0000
Image width: 1.0000
Exp time: 1.0000
Rotation axis: Omega
Omega: 0.0000
Kappa: -50.0000
Phi: 0.0000
XTD: 59.6189
2theta: 30.0301
scan:
Number of images: 120
Slice: -60.0000 - 60.0000
Image width: 1.0000
Exp time: 1.0000
Rotation axis: Omega
Omega: 0.0000
Kappa: -50.0000
Phi: 120.0000
XTD: 59.6189
2theta: 30.0301
scan:
Number of images: 120
Slice: -60.0000 - 60.0000
Image width: 1.0000
Exp time: 1.0000
Rotation axis: Omega
Omega: 0.0000
Kappa: -50.0000
Phi: 240.0000
XTD: 59.6189
2theta: 30.0301
scan:
Number of images: 120
Slice: -10.0000 - 110.0000
Image width: 1.0000
Exp time: 1.0000
Rotation axis: Omega
Omega: 0.0000
Kappa: 50.0000
Phi: 0.0000
XTD: 59.6189
2theta: 30.0301
scan:
Number of images: 120
Slice: -10.0000 - 110.0000
Image width: 1.0000
Exp time: 1.0000
Rotation axis: Omega
Omega: 0.0000
Kappa: 50.0000
Phi: 120.0000
XTD: 59.6189
2theta: 30.0301
scan:
Number of images: 120
Slice: -10.0000 - 110.0000
Image width: 1.0000
Exp time: 1.0000
Rotation axis: Omega
Omega: 0.0000
Kappa: 50.0000
Phi: 240.0000
XTD: 59.6189
2theta: 30.0301
;
_diffrn_measurement_device
;
CrystalLogic Kappa (3 circle)
;
_diffrn_measurement_device_type
;
Rigaku Saturn724+ (2x2 bin mode)
;
_diffrn_measurement_method 'profile data from \w-scans'
_diffrn_radiation_monochromator Synchrotron
_diffrn_radiation_type Synchrotron
_diffrn_radiation_wavelength 0.68890
_diffrn_reflns_av_R_equivalents 0.047
_diffrn_reflns_limit_h_max 17
_diffrn_reflns_limit_h_min -16
_diffrn_reflns_limit_k_max 24
_diffrn_reflns_limit_k_min -23
_diffrn_reflns_limit_l_max 28
_diffrn_reflns_limit_l_min -29
_diffrn_reflns_number 79373
_diffrn_reflns_theta_full 25.070
_diffrn_reflns_theta_max 31.734
_diffrn_reflns_theta_min 1.016
_diffrn_source Synchrotron
_diffrn_standards_number 0
_exptl_absorpt_coefficient_mu 0.387
_exptl_absorpt_correction_T_max 1.00
_exptl_absorpt_correction_T_min 0.90
_exptl_absorpt_correction_type multi-scan
_exptl_absorpt_process_details 'CrystalClear-SM Expert 2.0 r5 (Rigaku, 2010)'
_exptl_crystal_colour clear_dark_orange
_exptl_crystal_density_diffrn 1.209
_exptl_crystal_density_meas ?
_exptl_crystal_density_method 'not measured'
_exptl_crystal_description lath
_exptl_crystal_F_000 1412.000
_exptl_crystal_size_max 0.010
_exptl_crystal_size_mid 0.005
_exptl_crystal_size_min 0.002
_refine_diff_density_max 2.12
_refine_diff_density_min -0.93
_refine_ls_extinction_method None
_refine_ls_goodness_of_fit_ref 0.9953
_refine_ls_hydrogen_treatment constr
_refine_ls_matrix_type full
_refine_ls_number_parameters 1094
_refine_ls_number_reflns 24242
_refine_ls_number_restraints 810
_refine_ls_R_factor_all 0.0937
_refine_ls_R_factor_gt 0.0769
_refine_ls_shift/su_max 0.0069631
_refine_ls_shift/su_mean 0.0002785
_refine_ls_structure_factor_coef Fsqd
_refine_ls_weighting_details
;
Method, part 1, Chebychev polynomial, (Watkin, 1994, Prince, 1982)
[weight] = 1.0/[A~0~*T~0~(x)+A~1~*T~1~(x) ... +A~n-1~]*T~n-1~(x)]
where A~i~ are the Chebychev coefficients listed below and x= Fcalc/Fmax
Method = Robust Weighting (Prince, 1982)
W = [weight] * [1-(deltaF/6*sigmaF)^2^]^2^
A~i~ are:
61.3 97.4 55.7 20.5 4.13
;
_refine_ls_weighting_scheme calc
_refine_ls_wR_factor_all 0.1680
_refine_ls_wR_factor_gt 0.1594
_refine_ls_wR_factor_ref 0.1680
_reflns_limit_h_max 17
_reflns_limit_h_min -16
_reflns_limit_k_max 24
_reflns_limit_k_min -24
_reflns_limit_l_max 29
_reflns_limit_l_min 0
_reflns_number_gt 19889
_reflns_number_total 24243
_reflns_threshold_expression I>2.0\s(I)
_oxford_diffrn_Wilson_B_factor 2.26
_oxford_diffrn_Wilson_scale 3.83
_oxford_refine_ls_r_factor_ref 0.0937
_oxford_refine_ls_scale 0.5292(6)
_oxford_reflns_number_all 24242
_oxford_reflns_threshold_expression_ref I>-3.0\s(I)
_oxford_structure_analysis_title DIA0126
_cod_data_source_file c2sc00023g.txt
_cod_data_source_block 6
_cod_depositor_comments
;
The following automatic conversions were performed:

'_chemical_melting_point' value 'not measured' was changed to '?' -
the value is undefined or not given.

'_atom_sites_solution_primary'
value 'Direct' changed to 'direct' according to
/usr/data/users/saulius/automatic-downloads/retrospective/RSC/lib/dictionaries/cif_core.dic
dictionary named 'cif_core.dic' version 2.4.2 from 2011-04-26.

Automatic conversion script
Id: cif_fix_values 2281 2013-09-26 08:29:07Z andrius 

The following automatic conversions were performed:

'_exptl_crystal_density_meas' value 'not measured' was changed to '?'
- the value is perceived as not measured.

Automatic conversion script
Id: cif_fix_values 3008 2015-01-20 13:52:24Z robertas 
;
_cod_original_cell_volume 3653.1(14)
_cod_original_sg_symbol_H-M 'P -1 '
_cod_database_code 1515219

loop_
_symmetry_equiv_pos_as_xyz
x,y,z
-x,-y,-z

loop_
_atom_site_label
_atom_site_type_symbol
_atom_site_fract_x
_atom_site_fract_y
_atom_site_fract_z
_atom_site_U_iso_or_equiv
_atom_site_occupancy
_atom_site_adp_type
_atom_site_refinement_flags_posn
_atom_site_refinement_flags_occupancy
_atom_site_disorder_assembly
_atom_site_disorder_group
Zn1 Zn 0.90471(2) 0.086959(13) 0.736046(11) 0.0290 1.0000 Uani . . . .
N2 N 0.75711(15) 0.15148(9) 0.78509(8) 0.0268 1.0000 Uani . . . .
C3 C 0.66496(17) 0.12372(10) 0.83676(9) 0.0260 1.0000 Uani . . . .
C4 C 0.57499(18) 0.18739(11) 0.84927(10) 0.0294 1.0000 Uani . . . .
C5 C 0.61540(19) 0.25336(11) 0.80640(10) 0.0312 1.0000 Uani . . . .
C6 C 0.72994(18) 0.23116(11) 0.76661(9) 0.0286 1.0000 Uani . . . .
N7 N 0.93608(16) 0.18173(9) 0.65955(8) 0.0303 1.0000 Uani . . . .
C8 C 0.89491(19) 0.25981(11) 0.66481(10) 0.0304 1.0000 Uani . . . .
C9 C 0.9612(2) 0.31244(12) 0.60894(11) 0.0373 1.0000 Uani . . . .
C10 C 1.0371(2) 0.26506(13) 0.56921(12) 0.0430 1.0000 Uani . . . .
C11 C 1.0229(2) 0.18353(12) 0.60130(10) 0.0349 1.0000 Uani . . . .
N12 N 1.00944(17) 0.01243(10) 0.67014(8) 0.0330 1.0000 Uani . . . .
C13 C 1.0868(2) 0.03810(12) 0.61054(11) 0.0384 1.0000 Uani . . . .
C14 C 1.1682(2) -0.02667(13) 0.58904(12) 0.0431 1.0000 Uani . . . .
C15 C 1.1413(2) -0.09078(12) 0.63681(11) 0.0368 1.0000 Uani . . . .
C16 C 1.04025(19) -0.06711(11) 0.68687(10) 0.0305 1.0000 Uani . . . .
N17 N 0.83017(14) -0.01554(9) 0.79152(8) 0.0257 1.0000 Uani . . . .
C18 C 0.87339(16) -0.09348(10) 0.78663(9) 0.0246 1.0000 Uani . . . .
C19 C 0.79299(17) -0.14855(10) 0.83267(9) 0.0251 1.0000 Uani . . . .
C20 C 0.70228(16) -0.10327(10) 0.86570(9) 0.0240 1.0000 Uani . . . .
C21 C 0.72893(16) -0.02061(10) 0.84115(8) 0.0241 1.0000 Uani . . . .
C22 C 0.79888(19) 0.28354(11) 0.71469(9) 0.0293 1.0000 Uani . . . .
C23 C 0.76282(19) 0.37100(11) 0.71191(10) 0.0300 1.0000 Uani . . . .
C24 C 0.7567(2) 0.41095(12) 0.77092(10) 0.0323 1.0000 Uani . . . .
C25 C 0.7210(2) 0.49197(11) 0.77125(11) 0.0330 1.0000 Uani . . . .
C26 C 0.6949(2) 0.53249(12) 0.70979(11) 0.0364 1.0000 Uani . . . .
C27 C 0.7026(2) 0.49523(12) 0.64976(11) 0.0341 1.0000 Uani . . . .
C28 C 0.73411(19) 0.41309(12) 0.65225(10) 0.0317 1.0000 Uani . . . .
C29 C 0.7041(2) 0.53534(13) 0.83677(12) 0.0408 1.0000 Uani . . . .
C30 C 0.7563(3) 0.48715(17) 0.89543(13) 0.0574 1.0000 Uani . . . .
C31 C 0.5676(3) 0.5478(2) 0.85995(16) 0.0606 1.0000 Uani . . . .
C32 C 0.7651(3) 0.61802(14) 0.82228(14) 0.0489 1.0000 Uani . . . .
C33 C 0.6777(3) 0.54203(14) 0.58254(13) 0.0452 1.0000 Uani . . . .
C34 C 0.6506(7) 0.6309(3) 0.5862(3) 0.0810 0.603(5) Uani . P 1 1
C35 C 0.8025(5) 0.5386(3) 0.5267(2) 0.0530 0.603(5) Uani . P 1 1
C36 C 0.5853(6) 0.5010(4) 0.5528(4) 0.0803 0.603(5) Uani . P 1 1
C37 C 0.5412(6) 0.5779(4) 0.5998(3) 0.0452 0.397(5) Uani . P 1 2
C38 C 0.7607(8) 0.6107(5) 0.5647(4) 0.0624 0.397(5) Uani . P 1 2
C39 C 0.6824(8) 0.4925(5) 0.5258(3) 0.0534 0.397(5) Uani . P 1 2
C40 C 0.97725(17) -0.11740(11) 0.74255(9) 0.0269 1.0000 Uani . . . .
C41 C 1.02096(17) -0.20216(11) 0.75511(9) 0.0267 1.0000 Uani . . . .
C42 C 1.03778(18) -0.25319(11) 0.70292(9) 0.0287 1.0000 Uani . . . .
C43 C 1.08592(19) -0.33102(11) 0.71321(10) 0.0307 1.0000 Uani . . . .
C44 C 1.11302(19) -0.35750(12) 0.77839(10) 0.0324 1.0000 Uani . . . .
C45 C 1.09452(18) -0.30863(12) 0.83255(10) 0.0302 1.0000 Uani . . . .
C46 C 1.04876(18) -0.23075(11) 0.81971(9) 0.0286 1.0000 Uani . . . .
C47 C 1.1125(2) -0.38564(13) 0.65485(11) 0.0392 1.0000 Uani . . . .
C48 C 1.0732(3) -0.34615(16) 0.58874(13) 0.0541 1.0000 Uani . . . .
C49 C 1.2488(3) -0.4027(2) 0.64025(16) 0.0636 1.0000 Uani . . . .
C50 C 1.0464(3) -0.46500(16) 0.67566(15) 0.0584 1.0000 Uani . . . .
C51 C 1.1255(2) -0.34124(13) 0.90320(11) 0.0356 1.0000 Uani . . . .
C52 C 1.2566(3) -0.37273(19) 0.89465(15) 0.0540 1.0000 Uani . . . .
C53 C 1.0410(3) -0.4100(2) 0.93454(15) 0.0581 1.0000 Uani . . . .
C54 C 1.1123(4) -0.27655(18) 0.95279(14) 0.0629 1.0000 Uani . . . .
C55 C 1.0909(2) 0.11724(11) 0.57672(10) 0.0427 1.0000 Uani D . . .
C56 C 1.1818(2) 0.1331(2) 0.51331(13) 0.0512 0.551(5) Uani D P 2 1
C57 C 1.3058(3) 0.1431(2) 0.51681(18) 0.0578 0.551(5) Uani D P 2 1
C58 C 1.3909(3) 0.1548(2) 0.4576(2) 0.0679 0.551(5) Uani D P 2 1
C59 C 1.3569(4) 0.1569(2) 0.3948(2) 0.0643 0.551(5) Uani D P 2 1
C60 C 1.2364(4) 0.1475(2) 0.39102(16) 0.0634 0.551(5) Uani D P 2 1
C61 C 1.1501(3) 0.1355(2) 0.45139(17) 0.0529 0.551(5) Uani D P 2 1
C62 C 1.1670(3) 0.1254(2) 0.50426(15) 0.0477 0.449(5) Uani D P 2 2
C63 C 1.2687(4) 0.1690(2) 0.4902(2) 0.0482 0.449(5) Uani D P 2 2
C64 C 1.3409(3) 0.1745(2) 0.4245(2) 0.0560 0.449(5) Uani D P 2 2
C65 C 1.3081(4) 0.1351(3) 0.37218(18) 0.0525 0.449(5) Uani D P 2 2
C66 C 1.2048(4) 0.0910(3) 0.38530(17) 0.0485 0.449(5) Uani D P 2 2
C67 C 1.1338(3) 0.0854(2) 0.45024(18) 0.0420 0.449(5) Uani D P 2 2
C68 C 0.65776(16) 0.04339(10) 0.86866(9) 0.0244 1.0000 Uani . . . .
C69 C 0.57570(16) 0.02034(10) 0.93470(9) 0.0234 1.0000 Uani . . . .
C70 C 0.53656(17) 0.07748(10) 0.98142(9) 0.0252 1.0000 Uani . . . .
C71 C 0.46038(17) 0.05980(10) 1.04422(9) 0.0246 1.0000 Uani . . . .
C72 C 0.41710(16) 0.12758(10) 1.08977(9) 0.0241 1.0000 Uani . . . .
C73 C 0.50572(17) 0.13854(11) 1.13985(9) 0.0272 1.0000 Uani . . . .
C74 C 0.4788(2) 0.19753(14) 1.18540(11) 0.0362 1.0000 Uani . . . .
C75 C 0.5560(2) 0.21148(15) 1.23001(11) 0.0411 1.0000 Uani . . . .
C76 C 0.6610(2) 0.16627(16) 1.23101(12) 0.0431 1.0000 Uani . . . .
C77 C 0.6879(2) 0.10736(17) 1.18688(15) 0.0502 1.0000 Uani . . . .
C78 C 0.6111(2) 0.09358(14) 1.14123(12) 0.0396 1.0000 Uani . . . .
C79 C 0.40311(17) 0.20713(10) 1.04429(9) 0.0254 1.0000 Uani . . . .
C80 C 0.4945(2) 0.26420(11) 1.02872(10) 0.0323 1.0000 Uani . . . .
C81 C 0.4814(2) 0.33443(13) 0.98586(11) 0.0391 1.0000 Uani . . . .
C82 C 0.3776(3) 0.34995(13) 0.95806(12) 0.0427 1.0000 Uani . . . .
C83 C 0.2863(2) 0.29384(14) 0.97261(12) 0.0408 1.0000 Uani . . . .
C84 C 0.2994(2) 0.22286(12) 1.01508(10) 0.0329 1.0000 Uani . . . .
N85 N 1.04301(17) 0.11272(11) 0.79205(10) 0.0352 1.0000 Uani . . . .
C86 C 1.0149(2) 0.14494(15) 0.85197(13) 0.0430 1.0000 Uani . . . .
C87 C 1.1007(3) 0.16278(19) 0.88981(16) 0.0560 1.0000 Uani . . . .
C88 C 1.2203(3) 0.1459(2) 0.86568(18) 0.0611 1.0000 Uani . . . .
C89 C 1.2509(3) 0.1132(2) 0.80417(17) 0.0584 1.0000 Uani . . . .
C90 C 1.1600(2) 0.09767(16) 0.76885(14) 0.0459 1.0000 Uani . . . .
C101 C 0.8842(3) 0.0135(2) -0.00736(17) 0.0594 1.0000 Uani . . . .
C102 C 0.9244(3) 0.04713(18) 0.04346(15) 0.0539 1.0000 Uani . . . .
C103 C 1.0409(3) 0.03353(19) 0.05016(15) 0.0556 1.0000 Uani . . . .
C104 C 0.2751(5) 0.8068(3) 0.4629(3) 0.0874 0.522(4) Uani D P 3 1
C105 C 0.3636(4) 0.8653(3) 0.4227(2) 0.0702 0.522(4) Uani D P 3 1
C106 C 0.4470(4) 0.8991(3) 0.4535(2) 0.0762 0.522(4) Uani D P 3 1
C107 C 0.5299(4) 0.9534(3) 0.4161(3) 0.0800 0.522(4) Uani D P 3 1
C108 C 0.5293(4) 0.9748(3) 0.3472(3) 0.0788 0.522(4) Uani D P 3 1
C109 C 0.4469(5) 0.9415(3) 0.3160(2) 0.0760 0.522(4) Uani D P 3 1
C110 C 0.3642(4) 0.8871(3) 0.3537(3) 0.0750 0.522(4) Uani D P 3 1
C111 C 0.4310(7) 0.9681(5) 0.3091(3) 0.0931 0.478(4) Uani D P 3 2
C112 C 0.3952(5) 0.8996(3) 0.3608(3) 0.0833 0.478(4) Uani D P 3 2
C113 C 0.4629(4) 0.8287(4) 0.3610(3) 0.0889 0.478(4) Uani D P 3 2
C114 C 0.4298(5) 0.7641(3) 0.4101(3) 0.0979 0.478(4) Uani D P 3 2
C115 C 0.3283(6) 0.7694(4) 0.4590(3) 0.0933 0.478(4) Uani D P 3 2
C116 C 0.2594(5) 0.8399(4) 0.4591(3) 0.0884 0.478(4) Uani D P 3 2
C117 C 0.2930(5) 0.9042(4) 0.4102(3) 0.0775 0.478(4) Uani D P 3 2
C118 C 0.9569(6) 0.6325(4) 0.1638(3) 0.0969 0.474(8) Uani D P 4 1
C119 C 0.8407(4) 0.6326(3) 0.2096(2) 0.0688 0.474(8) Uani D P 4 1
C120 C 0.8235(5) 0.6747(3) 0.2670(3) 0.0642 0.474(8) Uani D P 4 1
C121 C 0.7130(6) 0.6746(3) 0.3108(3) 0.0797 0.474(8) Uani D P 4 1
C122 C 0.6187(5) 0.6324(4) 0.2978(3) 0.0844 0.474(8) Uani D P 4 1
C123 C 0.6348(5) 0.5902(3) 0.2410(4) 0.0825 0.474(8) Uani D P 4 1
C124 C 0.7459(6) 0.5903(3) 0.1974(3) 0.0712 0.474(8) Uani D P 4 1
C125 C 0.6124(10) 0.7060(4) 0.3621(4) 0.1440 0.526(8) Uani D P 4 2
C126 C 0.6843(7) 0.6705(3) 0.3032(3) 0.1124 0.526(8) Uani D P 4 2
C127 C 0.6331(6) 0.6186(3) 0.2676(4) 0.1050 0.526(8) Uani D P 4 2
C128 C 0.7004(9) 0.5853(3) 0.2121(4) 0.1072 0.526(8) Uani D P 4 2
C129 C 0.8203(9) 0.6038(4) 0.1914(3) 0.1161 0.526(8) Uani D P 4 2
C130 C 0.8728(6) 0.6551(4) 0.2268(4) 0.1183 0.526(8) Uani D P 4 2
C131 C 0.8053(7) 0.6881(3) 0.2822(4) 0.1066 0.526(8) Uani D P 4 2
H41 H 0.5014 0.1815 0.8814 0.0356 1.0000 Uiso R . . .
H51 H 0.5761 0.3033 0.8013 0.0370 1.0000 Uiso R . . .
H91 H 0.9527 0.3692 0.6023 0.0452 1.0000 Uiso R . . .
H101 H 1.0899 0.2817 0.5282 0.0515 1.0000 Uiso R . . .
H141 H 1.2284 -0.0256 0.5499 0.0514 1.0000 Uiso R . . .
H151 H 1.1801 -0.1417 0.6379 0.0440 1.0000 Uiso R . . .
H191 H 0.8033 -0.2040 0.8381 0.0293 1.0000 Uiso R . . .
H241 H 0.7757 0.3821 0.8114 0.0392 1.0000 Uiso R . . .
H261 H 0.6704 0.5863 0.7089 0.0443 1.0000 Uiso R . . .
H281 H 0.7383 0.3866 0.6129 0.0374 1.0000 Uiso R . . .
H301 H 0.7455 0.5177 0.9347 0.0859 1.0000 Uiso R . . .
H302 H 0.8428 0.4780 0.8802 0.0851 1.0000 Uiso R . . .
H303 H 0.7164 0.4368 0.9077 0.0853 1.0000 Uiso R . . .
H311 H 0.5523 0.5743 0.9009 0.0909 1.0000 Uiso R . . .
H312 H 0.5282 0.4965 0.8690 0.0898 1.0000 Uiso R . . .
H313 H 0.5355 0.5801 0.8247 0.0904 1.0000 Uiso R . . .
H321 H 0.7486 0.6428 0.8643 0.0727 1.0000 Uiso R . . .
H322 H 0.8500 0.6112 0.8079 0.0723 1.0000 Uiso R . . .
H323 H 0.7324 0.6499 0.7874 0.0719 1.0000 Uiso R . . .
H341 H 0.6379 0.6569 0.5424 0.1208 0.603(5) Uiso R P 1 1
H342 H 0.7162 0.6566 0.5997 0.1209 0.603(5) Uiso R P 1 1
H343 H 0.5789 0.6379 0.6194 0.1207 0.603(5) Uiso R P 1 1
H351 H 0.7909 0.5674 0.4834 0.0798 0.603(5) Uiso R P 1 1
H352 H 0.8663 0.5629 0.5433 0.0798 0.603(5) Uiso R P 1 1
H353 H 0.8246 0.4835 0.5197 0.0799 0.603(5) Uiso R P 1 1
H361 H 0.5759 0.5301 0.5093 0.1209 0.603(5) Uiso R P 1 1
H362 H 0.5102 0.5008 0.5850 0.1207 0.603(5) Uiso R P 1 1
H363 H 0.6105 0.4463 0.5456 0.1205 0.603(5) Uiso R P 1 1
H371 H 0.5209 0.6092 0.5599 0.0680 0.397(5) Uiso R P 1 2
H372 H 0.5338 0.6114 0.6368 0.0680 0.397(5) Uiso R P 1 2
H373 H 0.4866 0.5337 0.6127 0.0677 0.397(5) Uiso R P 1 2
H381 H 0.7410 0.6426 0.5248 0.0940 0.397(5) Uiso R P 1 2
H382 H 0.7521 0.6435 0.6022 0.0941 0.397(5) Uiso R P 1 2
H383 H 0.8423 0.5908 0.5547 0.0939 0.397(5) Uiso R P 1 2
H391 H 0.6617 0.5249 0.4863 0.0799 0.397(5) Uiso R P 1 2
H392 H 0.7620 0.4701 0.5138 0.0799 0.397(5) Uiso R P 1 2
H393 H 0.6254 0.4492 0.5390 0.0795 0.397(5) Uiso R P 1 2
H421 H 1.0170 -0.2336 0.6600 0.0343 1.0000 Uiso R . . .
H441 H 1.1464 -0.4101 0.7852 0.0401 1.0000 Uiso R . . .
H461 H 1.0384 -0.1951 0.8541 0.0339 1.0000 Uiso R . . .
H481 H 1.0854 -0.3833 0.5542 0.0807 1.0000 Uiso R . . .
H482 H 1.1203 -0.2986 0.5713 0.0801 1.0000 Uiso R . . .
H483 H 0.9871 -0.3319 0.5986 0.0803 1.0000 Uiso R . . .
H491 H 1.2685 -0.4370 0.6036 0.0954 1.0000 Uiso R . . .
H492 H 1.2739 -0.4299 0.6813 0.0956 1.0000 Uiso R . . .
H493 H 1.2908 -0.3517 0.6269 0.0960 1.0000 Uiso R . . .
H501 H 1.0668 -0.4988 0.6389 0.0878 1.0000 Uiso R . . .
H502 H 1.0707 -0.4915 0.7168 0.0876 1.0000 Uiso R . . .
H503 H 0.9592 -0.4551 0.6841 0.0876 1.0000 Uiso R . . .
H521 H 1.2768 -0.3935 0.9392 0.0805 1.0000 Uiso R . . .
H522 H 1.3114 -0.3288 0.8749 0.0809 1.0000 Uiso R . . .
H523 H 1.2692 -0.4159 0.8653 0.0804 1.0000 Uiso R . . .
H531 H 1.0619 -0.4308 0.9798 0.0871 1.0000 Uiso R . . .
H532 H 1.0513 -0.4535 0.9038 0.0869 1.0000 Uiso R . . .
H533 H 0.9586 -0.3879 0.9417 0.0871 1.0000 Uiso R . . .
H541 H 1.1362 -0.3009 0.9961 0.0940 1.0000 Uiso R . . .
H542 H 1.1690 -0.2342 0.9317 0.0937 1.0000 Uiso R . . .
H543 H 1.0280 -0.2570 0.9608 0.0938 1.0000 Uiso R . . .
H571 H 1.3298 0.1419 0.5587 0.0686 0.551(5) Uiso R P 2 1
H581 H 1.4707 0.1612 0.4618 0.0821 0.551(5) Uiso R P 2 1
H591 H 1.4134 0.1631 0.3545 0.0781 0.551(5) Uiso R P 2 1
H601 H 1.2113 0.1488 0.3489 0.0762 0.551(5) Uiso R P 2 1
H611 H 1.0694 0.1303 0.4485 0.0635 0.551(5) Uiso R P 2 1
H631 H 1.2917 0.1940 0.5252 0.0577 0.449(5) Uiso R P 2 2
H641 H 1.4112 0.2048 0.4170 0.0670 0.449(5) Uiso R P 2 2
H651 H 1.3567 0.1393 0.3288 0.0640 0.449(5) Uiso R P 2 2
H661 H 1.1819 0.0647 0.3510 0.0580 0.449(5) Uiso R P 2 2
H671 H 1.0656 0.0551 0.4587 0.0507 0.449(5) Uiso R P 2 2
H701 H 0.5642 0.1294 0.9697 0.0291 1.0000 Uiso R . . .
H741 H 0.4056 0.2280 1.1863 0.0435 1.0000 Uiso R . . .
H751 H 0.5378 0.2523 1.2592 0.0485 1.0000 Uiso R . . .
H761 H 0.7126 0.1747 1.2615 0.0524 1.0000 Uiso R . . .
H771 H 0.7589 0.0754 1.1875 0.0603 1.0000 Uiso R . . .
H781 H 0.6308 0.0532 1.1112 0.0482 1.0000 Uiso R . . .
H801 H 0.5652 0.2545 1.0460 0.0392 1.0000 Uiso R . . .
H811 H 0.5459 0.3711 0.9764 0.0472 1.0000 Uiso R . . .
H821 H 0.3693 0.3970 0.9289 0.0510 1.0000 Uiso R . . .
H831 H 0.2164 0.3035 0.9541 0.0489 1.0000 Uiso R . . .
H841 H 0.2359 0.1860 1.0244 0.0391 1.0000 Uiso R . . .
H861 H 0.9316 0.1552 0.8697 0.0515 1.0000 Uiso R . . .
H871 H 1.0769 0.1851 0.9328 0.0677 1.0000 Uiso R . . .
H881 H 1.2795 0.1561 0.8917 0.0734 1.0000 Uiso R . . .
H891 H 1.3322 0.1041 0.7851 0.0704 1.0000 Uiso R . . .
H901 H 1.1806 0.0760 0.7265 0.0549 1.0000 Uiso R . . .
H1011 H 0.8031 0.0234 -0.0151 0.0714 1.0000 Uiso R . . .
H1021 H 0.8745 0.0760 0.0709 0.0669 1.0000 Uiso R . . .
H1031 H 1.0712 0.0559 0.0857 0.0673 1.0000 Uiso R . . .
H1041 H 0.2116 0.7989 0.4367 0.1313 0.522(4) Uiso R P 3 1
H1042 H 0.2390 0.8259 0.5073 0.1312 0.522(4) Uiso R P 3 1
H1043 H 0.3164 0.7553 0.4723 0.1315 0.522(4) Uiso R P 3 1
H1061 H 0.4489 0.8853 0.5008 0.0920 0.522(4) Uiso R P 3 1
H1071 H 0.5862 0.9750 0.4383 0.0964 0.522(4) Uiso R P 3 1
H1081 H 0.5844 1.0117 0.3222 0.0952 0.522(4) Uiso R P 3 1
H1091 H 0.4473 0.9538 0.2688 0.0914 0.522(4) Uiso R P 3 1
H1101 H 0.3071 0.8652 0.3310 0.0891 0.522(4) Uiso R P 3 1
H1111 H 0.3614 1.0032 0.3082 0.1390 0.478(4) Uiso R P 3 2
H1112 H 0.4951 0.9949 0.3230 0.1387 0.478(4) Uiso R P 3 2
H1113 H 0.4588 0.9479 0.2650 0.1392 0.478(4) Uiso R P 3 2
H1131 H 0.5316 0.8241 0.3272 0.1072 0.478(4) Uiso R P 3 2
H1141 H 0.4763 0.7166 0.4092 0.1163 0.478(4) Uiso R P 3 2
H1151 H 0.3060 0.7252 0.4925 0.1110 0.478(4) Uiso R P 3 2
H1161 H 0.1888 0.8443 0.4926 0.1050 0.478(4) Uiso R P 3 2
H1171 H 0.2468 0.9510 0.4099 0.0917 0.478(4) Uiso R P 3 2
H1201 H 0.8870 0.7029 0.2763 0.0790 0.474(8) Uiso R P 4 1
H1211 H 0.7048 0.7061 0.3484 0.0965 0.474(8) Uiso R P 4 1
H1221 H 0.5447 0.6332 0.3276 0.1021 0.474(8) Uiso R P 4 1
H1231 H 0.5716 0.5610 0.2318 0.0988 0.474(8) Uiso R P 4 1
H1241 H 0.7561 0.5615 0.1596 0.0850 0.474(8) Uiso R P 4 1
H1251 H 0.6222 0.7636 0.3541 0.2150 0.526(8) Uiso R P 4 2
H1252 H 0.5292 0.6914 0.3642 0.2149 0.526(8) Uiso R P 4 2
H1253 H 0.6426 0.6842 0.4029 0.2152 0.526(8) Uiso R P 4 2
H1271 H 0.5521 0.6055 0.2810 0.1261 0.526(8) Uiso R P 4 2
H1281 H 0.6630 0.5507 0.1890 0.1281 0.526(8) Uiso R P 4 2
H1291 H 0.8653 0.5827 0.1528 0.1402 0.526(8) Uiso R P 4 2
H1301 H 0.9535 0.6689 0.2135 0.1420 0.526(8) Uiso R P 4 2
H1311 H 0.8418 0.7218 0.3066 0.1251 0.526(8) Uiso R P 4 2
H1181 H 0.9443 0.6171 0.1199 0.1451 0.474(8) Uiso R P 4 1
H1182 H 0.9888 0.6864 0.1583 0.1451 0.474(8) Uiso R P 4 1
H1183 H 1.0102 0.5939 0.1841 0.1451 0.474(8) Uiso R P 4 1

loop_
_atom_site_aniso_label
_atom_site_aniso_U_11
_atom_site_aniso_U_22
_atom_site_aniso_U_33
_atom_site_aniso_U_23
_atom_site_aniso_U_13
_atom_site_aniso_U_12
Zn1 0.03589(12) 0.01973(10) 0.02634(10) 0.00107(7) 0.00596(8) 0.00169(8)
N2 0.0345(8) 0.0171(6) 0.0247(7) 0.0005(5) 0.0039(6) 0.0007(5)
C3 0.0317(8) 0.0201(7) 0.0236(7) -0.0019(6) 0.0021(6) 0.0003(6)
C4 0.0340(9) 0.0229(8) 0.0286(8) -0.0025(6) 0.0009(7) 0.0036(7)
C5 0.0391(10) 0.0211(8) 0.0302(8) -0.0019(6) 0.0008(7) 0.0045(7)
C6 0.0360(9) 0.0202(8) 0.0267(8) -0.0001(6) 0.0005(7) 0.0026(7)
N7 0.0380(8) 0.0201(7) 0.0280(7) 0.0015(5) 0.0045(6) 0.0022(6)
C8 0.0392(10) 0.0203(8) 0.0281(8) 0.0016(6) 0.0007(7) 0.0016(7)
C9 0.0457(11) 0.0231(9) 0.0361(10) 0.0067(7) 0.0059(8) 0.0010(8)
C10 0.0519(13) 0.0263(9) 0.0393(11) 0.0109(8) 0.0135(9) 0.0054(9)
C11 0.0417(10) 0.0242(9) 0.0310(9) 0.0058(7) 0.0086(8) 0.0025(7)
N12 0.0425(9) 0.0215(7) 0.0276(7) 0.0030(5) 0.0097(6) 0.0041(6)
C13 0.0472(12) 0.0259(9) 0.0318(9) 0.0048(7) 0.0149(8) 0.0060(8)
C14 0.0489(12) 0.0322(10) 0.0362(10) 0.0045(8) 0.0185(9) 0.0091(9)
C15 0.0403(10) 0.0279(9) 0.0342(9) 0.0015(7) 0.0107(8) 0.0077(8)
C16 0.0378(10) 0.0225(8) 0.0262(8) 0.0006(6) 0.0046(7) 0.0045(7)
N17 0.0307(7) 0.0192(6) 0.0240(6) -0.0021(5) 0.0035(5) 0.0010(5)
C18 0.0309(8) 0.0179(7) 0.0226(7) -0.0007(5) 0.0010(6) -0.0007(6)
C19 0.0322(8) 0.0173(7) 0.0240(7) -0.0023(5) 0.0003(6) -0.0010(6)
C20 0.0301(8) 0.0182(7) 0.0225(7) -0.0032(5) -0.0007(6) -0.0018(6)
C21 0.0299(8) 0.0193(7) 0.0212(7) -0.0020(5) 0.0008(6) -0.0006(6)
C22 0.0383(9) 0.0197(8) 0.0268(8) 0.0005(6) 0.0003(7) 0.0016(7)
C23 0.0371(9) 0.0203(8) 0.0299(8) -0.0010(6) -0.0002(7) 0.0016(7)
C24 0.0427(10) 0.0226(8) 0.0294(8) -0.0008(6) -0.0013(7) -0.0015(7)
C25 0.0418(10) 0.0214(8) 0.0338(9) -0.0048(7) 0.0004(8) -0.0026(7)
C26 0.0452(11) 0.0208(8) 0.0402(10) -0.0026(7) -0.0006(8) 0.0035(8)
C27 0.0421(11) 0.0230(9) 0.0348(9) 0.0002(7) -0.0029(8) 0.0033(7)
C28 0.0390(10) 0.0242(8) 0.0299(8) -0.0020(6) -0.0014(7) 0.0027(7)
C29 0.0540(13) 0.0286(10) 0.0379(10) -0.0100(8) 0.0029(9) -0.0087(9)
C30 0.094(2) 0.0423(14) 0.0364(12) -0.0079(10) -0.0093(13) -0.0132(14)
C31 0.0595(17) 0.0641(18) 0.0564(16) -0.0308(14) 0.0124(13) -0.0107(14)
C32 0.0650(16) 0.0295(11) 0.0518(14) -0.0122(9) -0.0027(12) -0.0083(10)
C33 0.0595(15) 0.0318(11) 0.0437(12) 0.0042(9) -0.0139(11) 0.0071(10)
C34 0.137(6) 0.039(2) 0.059(3) 0.011(2) -0.013(3) 0.038(3)
C35 0.076(3) 0.041(2) 0.0369(19) 0.0062(16) -0.0031(19) -0.002(2)
C36 0.080(4) 0.084(4) 0.079(4) 0.026(3) -0.040(4) -0.008(3)
C37 0.041(3) 0.050(4) 0.044(3) -0.001(2) -0.012(2) 0.015(3)
C38 0.062(5) 0.063(5) 0.058(4) 0.027(4) -0.017(4) -0.013(4)
C39 0.066(5) 0.062(4) 0.031(3) -0.005(3) -0.011(3) 0.026(3)
C40 0.0329(9) 0.0212(8) 0.0238(7) -0.0010(6) 0.0011(6) 0.0014(6)
C41 0.0307(8) 0.0215(8) 0.0251(7) -0.0001(6) 0.0011(6) 0.0023(6)
C42 0.0364(9) 0.0227(8) 0.0244(7) 0.0001(6) -0.0004(7) 0.0035(7)
C43 0.0387(10) 0.0226(8) 0.0291(8) -0.0025(6) -0.0022(7) 0.0049(7)
C44 0.0383(10) 0.0234(8) 0.0341(9) 0.0002(7) -0.0056(8) 0.0042(7)
C45 0.0353(9) 0.0260(9) 0.0282(8) 0.0007(6) -0.0050(7) 0.0011(7)
C46 0.0340(9) 0.0239(8) 0.0265(8) -0.0022(6) -0.0020(7) 0.0010(7)
C47 0.0568(13) 0.0269(9) 0.0323(9) -0.0065(7) -0.0043(9) 0.0125(9)
C48 0.087(2) 0.0406(13) 0.0347(11) -0.0104(9) -0.0113(12) 0.0164(13)
C49 0.0637(18) 0.073(2) 0.0527(15) -0.0240(14) -0.0010(13) 0.0254(15)
C50 0.095(2) 0.0317(12) 0.0499(14) -0.0111(10) -0.0122(15) -0.0020(13)
C51 0.0447(11) 0.0301(10) 0.0318(9) 0.0024(7) -0.0098(8) -0.0003(8)
C52 0.0521(15) 0.0614(17) 0.0507(14) 0.0002(12) -0.0207(12) 0.0068(12)
C53 0.0641(17) 0.0638(18) 0.0437(13) 0.0213(12) -0.0154(12) -0.0174(14)
C54 0.108(3) 0.0478(15) 0.0373(12) -0.0041(11) -0.0259(15) 0.0112(16)
C55 0.0523(12) 0.0269(9) 0.0361(10) 0.0079(7) 0.0185(9) 0.0082(8)
C56 0.065(3) 0.031(2) 0.040(2) 0.0120(18) 0.026(2) 0.008(2)
C57 0.067(3) 0.047(3) 0.048(2) 0.005(2) 0.018(2) -0.020(2)
C58 0.070(3) 0.064(3) 0.057(3) 0.000(2) 0.024(2) -0.017(3)
C59 0.072(3) 0.064(3) 0.043(3) 0.000(2) 0.028(2) -0.006(3)
C60 0.076(3) 0.072(3) 0.0306(19) 0.005(2) 0.015(2) 0.008(3)
C61 0.060(3) 0.055(3) 0.0319(19) 0.0112(18) 0.0097(17) 0.014(2)
C62 0.052(3) 0.035(3) 0.040(2) 0.012(2) 0.021(2) 0.014(2)
C63 0.062(3) 0.034(2) 0.038(2) 0.0073(19) 0.015(2) -0.005(2)
C64 0.061(3) 0.051(3) 0.041(3) 0.012(2) 0.023(2) -0.007(2)
C65 0.054(3) 0.058(3) 0.032(2) 0.012(2) 0.018(2) 0.010(2)
C66 0.048(3) 0.065(3) 0.0258(19) 0.004(2) 0.0035(18) 0.012(2)
C67 0.042(2) 0.050(3) 0.0278(19) 0.0071(18) 0.0033(17) 0.010(2)
C68 0.0298(8) 0.0181(7) 0.0232(7) -0.0019(5) 0.0007(6) -0.0010(6)
C69 0.0279(8) 0.0170(7) 0.0234(7) -0.0023(5) 0.0012(6) -0.0009(6)
C70 0.0304(8) 0.0167(7) 0.0267(7) -0.0023(5) 0.0005(6) -0.0019(6)
C71 0.0309(8) 0.0179(7) 0.0235(7) -0.0029(5) -0.0002(6) -0.0001(6)
C72 0.0301(8) 0.0168(7) 0.0236(7) -0.0032(5) 0.0009(6) 0.0001(6)
C73 0.0311(8) 0.0244(8) 0.0243(7) -0.0014(6) -0.0001(6) -0.0033(6)
C74 0.0377(10) 0.0391(11) 0.0330(9) -0.0132(8) -0.0037(8) 0.0006(8)
C75 0.0454(12) 0.0481(13) 0.0313(9) -0.0117(9) -0.0038(8) -0.0098(10)
C76 0.0452(12) 0.0526(14) 0.0326(10) 0.0003(9) -0.0111(9) -0.0102(10)
C77 0.0458(13) 0.0498(14) 0.0592(15) -0.0070(12) -0.0218(12) 0.0065(11)
C78 0.0410(11) 0.0356(11) 0.0444(11) -0.0088(9) -0.0120(9) 0.0058(9)
C79 0.0335(9) 0.0175(7) 0.0235(7) -0.0032(5) 0.0007(6) -0.0009(6)
C80 0.0401(10) 0.0222(8) 0.0328(9) -0.0024(7) -0.0012(7) -0.0047(7)
C81 0.0565(13) 0.0236(9) 0.0343(10) 0.0023(7) -0.0014(9) -0.0098(9)
C82 0.0656(15) 0.0253(10) 0.0343(10) 0.0061(7) -0.0063(10) -0.0014(9)
C83 0.0517(13) 0.0335(11) 0.0361(10) 0.0063(8) -0.0114(9) 0.0007(9)
C84 0.0408(10) 0.0266(9) 0.0301(9) 0.0013(7) -0.0053(7) -0.0027(7)
N85 0.0363(9) 0.0289(8) 0.0381(9) -0.0021(7) -0.0005(7) -0.0012(7)
C86 0.0422(12) 0.0420(12) 0.0439(12) -0.0099(9) -0.0007(9) -0.0046(9)
C87 0.0501(15) 0.0652(18) 0.0555(15) -0.0243(13) -0.0052(12) -0.0046(13)
C88 0.0446(14) 0.072(2) 0.0719(19) -0.0251(16) -0.0137(13) -0.0052(13)
C89 0.0388(13) 0.0665(19) 0.0706(19) -0.0198(15) -0.0042(12) 0.0002(12)
C90 0.0418(12) 0.0461(13) 0.0482(13) -0.0111(10) 0.0005(10) 0.0011(10)
C101 0.0449(14) 0.0688(19) 0.0652(18) -0.0046(15) -0.0140(13) 0.0029(13)
C102 0.0564(16) 0.0538(16) 0.0496(14) -0.0132(12) -0.0005(12) 0.0065(12)
C103 0.0645(17) 0.0584(17) 0.0488(14) -0.0137(12) -0.0167(13) -0.0082(13)
C104 0.081(5) 0.101(6) 0.077(4) -0.011(4) 0.002(4) -0.021(4)
C105 0.071(3) 0.088(4) 0.052(3) -0.012(3) -0.006(2) -0.007(3)
C106 0.080(4) 0.095(4) 0.055(3) -0.012(3) -0.010(3) -0.019(3)
C107 0.076(4) 0.090(4) 0.073(3) -0.014(3) -0.004(3) -0.020(3)
C108 0.076(4) 0.079(4) 0.072(3) -0.006(3) 0.012(3) -0.005(3)
C109 0.082(4) 0.090(4) 0.051(3) -0.004(3) -0.003(3) 0.014(3)
C110 0.079(4) 0.092(4) 0.057(3) -0.017(3) -0.015(3) 0.002(3)
C111 0.111(6) 0.106(6) 0.066(5) -0.022(4) -0.016(4) -0.007(5)
C112 0.086(4) 0.099(4) 0.071(4) -0.032(3) -0.014(3) -0.009(3)
C113 0.083(4) 0.095(4) 0.087(4) -0.031(3) 0.005(4) -0.011(3)
C114 0.089(4) 0.099(5) 0.100(5) -0.025(4) 0.012(4) -0.015(4)
C115 0.086(4) 0.096(5) 0.097(5) -0.030(4) 0.004(4) -0.017(4)
C116 0.083(4) 0.103(5) 0.083(4) -0.030(4) -0.008(4) -0.009(4)
C117 0.072(4) 0.101(4) 0.066(4) -0.032(3) -0.016(3) -0.002(3)
C118 0.114(5) 0.076(5) 0.101(5) 0.005(4) -0.030(4) 0.013(4)
C119 0.091(4) 0.045(3) 0.083(4) 0.000(3) -0.052(3) -0.001(3)
C120 0.072(4) 0.042(3) 0.087(4) -0.008(3) -0.035(3) -0.008(3)
C121 0.080(4) 0.056(4) 0.103(5) -0.005(4) -0.018(4) 0.001(3)
C122 0.080(4) 0.062(4) 0.114(5) 0.004(4) -0.032(4) -0.004(3)
C123 0.092(4) 0.056(4) 0.111(5) 0.003(4) -0.056(4) -0.001(3)
C124 0.096(4) 0.042(3) 0.092(4) 0.002(3) -0.068(3) 0.001(3)
C125 0.191(8) 0.101(6) 0.143(7) -0.008(5) -0.043(6) 0.025(6)
C126 0.156(6) 0.069(4) 0.126(5) -0.004(4) -0.069(5) 0.007(4)
C127 0.148(6) 0.066(4) 0.119(5) 0.004(4) -0.081(4) 0.008(4)
C128 0.152(6) 0.066(4) 0.118(5) 0.009(4) -0.078(5) 0.013(4)
C129 0.158(6) 0.066(4) 0.127(6) 0.019(4) -0.057(5) 0.027(4)
C130 0.155(6) 0.064(4) 0.139(6) 0.024(4) -0.059(5) 0.019(4)
C131 0.149(6) 0.057(4) 0.130(6) 0.007(4) -0.077(5) -0.002(4)

loop_
_atom_type_symbol
_atom_type_scat_dispersion_real
_atom_type_scat_dispersion_imag
_atom_type_scat_Cromer_Mann_a1
_atom_type_scat_Cromer_Mann_b1
_atom_type_scat_Cromer_Mann_a2
_atom_type_scat_Cromer_Mann_b2
_atom_type_scat_Cromer_Mann_a3
_atom_type_scat_Cromer_Mann_b3
_atom_type_scat_Cromer_Mann_a4
_atom_type_scat_Cromer_Mann_b4
_atom_type_scat_Cromer_Mann_c
_atom_type_scat_source
C 0.0020 0.0020 2.3100 20.8439 1.0200 10.2075 1.5886 0.5687 0.8650 51.6512 0.2156 'International Tables Vol C 4.2.6.8 and 6.1.1.4'
H 0.0000 0.0000 0.4930 10.5109 0.3229 26.1257 0.1402 3.1424 0.0408 57.7998 0.0030 'International Tables Vol C 4.2.6.8 and 6.1.1.4'
Zn 0.2340 1.3590 14.0743 3.2655 7.0318 0.2333 5.1652 10.3163 2.4100 58.7097 1.3041 'International Tables Vol C 4.2.6.8 and 6.1.1.4'
N 0.0040 0.0030 12.2126 0.0057 3.1322 9.8933 2.0125 28.9975 1.1663 0.5826 -11.5290 'International Tables Vol C 4.2.6.8 and 6.1.1.4'

loop_
_geom_angle_atom_site_label_1
_geom_angle_site_symmetry_1
_geom_angle_atom_site_label_2
_geom_angle_atom_site_label_3
_geom_angle_site_symmetry_3
_geom_angle
_geom_angle_publ_flag
N2 . Zn1 N7 . 89.29(6) yes
N2 . Zn1 N12 . 161.60(7) yes
N7 . Zn1 N12 . 89.13(6) yes
N2 . Zn1 N17 . 87.72(6) yes
N7 . Zn1 N17 . 159.93(7) yes
N12 . Zn1 N17 . 87.50(6) yes
N2 . Zn1 N85 . 101.29(7) yes
N7 . Zn1 N85 . 97.54(7) yes
N12 . Zn1 N85 . 97.09(8) yes
N17 . Zn1 N85 . 102.51(7) yes
Zn1 . N2 C3 . 128.59(12) yes
Zn1 . N2 C6 . 124.69(12) yes
C3 . N2 C6 . 106.55(15) yes
N2 . C3 C4 . 109.48(15) yes
N2 . C3 C68 . 124.05(16) yes
C4 . C3 C68 . 126.35(16) yes
C3 . C4 C5 . 107.12(16) yes
C3 . C4 H41 . 124.6 no
C5 . C4 H41 . 128.3 no
C4 . C5 C6 . 107.12(16) yes
C4 . C5 H51 . 127.3 no
C6 . C5 H51 . 125.5 no
C5 . C6 N2 . 109.69(16) yes
C5 . C6 C22 . 124.00(17) yes
N2 . C6 C22 . 126.25(17) yes
Zn1 . N7 C8 . 125.84(12) yes
Zn1 . N7 C11 . 125.95(13) yes
C8 . N7 C11 . 106.63(15) yes
N7 . C8 C9 . 109.35(16) yes
N7 . C8 C22 . 124.88(17) yes
C9 . C8 C22 . 125.69(17) yes
C8 . C9 C10 . 106.93(17) yes
C8 . C9 H91 . 125.9 no
C10 . C9 H91 . 127.2 no
C9 . C10 C11 . 107.40(18) yes
C9 . C10 H101 . 126.8 no
C11 . C10 H101 . 125.8 no
C10 . C11 N7 . 109.62(17) yes
C10 . C11 C55 . 124.22(18) yes
N7 . C11 C55 . 126.15(17) yes
Zn1 . N12 C13 . 125.58(13) yes
Zn1 . N12 C16 . 125.93(12) yes
C13 . N12 C16 . 106.21(15) yes
N12 . C13 C14 . 110.09(17) yes
N12 . C13 C55 . 125.42(17) yes
C14 . C13 C55 . 124.42(18) yes
C13 . C14 C15 . 106.84(17) yes
C13 . C14 H141 . 127.5 no
C15 . C14 H141 . 125.6 no
C14 . C15 C16 . 107.32(17) yes
C14 . C15 H151 . 127.3 no
C16 . C15 H151 . 125.4 no
C15 . C16 N12 . 109.49(16) yes
C15 . C16 C40 . 126.24(17) yes
N12 . C16 C40 . 124.19(16) yes
Zn1 . N17 C18 . 126.71(11) yes
Zn1 . N17 C21 . 127.21(12) yes
C18 . N17 C21 . 106.07(14) yes
N17 . C18 C19 . 109.61(14) yes
N17 . C18 C40 . 126.19(16) yes
C19 . C18 C40 . 124.17(16) yes
C18 . C19 C20 . 107.02(15) yes
C18 . C19 H191 . 125.2 no
C20 . C19 H191 . 127.8 no
C72 2_657 C20 C19 . 130.85(15) yes
C72 2_657 C20 C21 . 121.87(15) yes
C19 . C20 C21 . 106.52(15) yes
C20 . C21 N17 . 110.66(14) yes
C20 . C21 C68 . 121.66(15) yes
N17 . C21 C68 . 127.65(16) yes
C6 . C22 C8 . 125.38(17) yes
C6 . C22 C23 . 116.45(16) yes
C8 . C22 C23 . 118.13(16) yes
C22 . C23 C24 . 119.28(17) yes
C22 . C23 C28 . 121.44(17) yes
C24 . C23 C28 . 119.28(17) yes
C23 . C24 C25 . 121.34(19) yes
C23 . C24 H241 . 119.1 no
C25 . C24 H241 . 119.6 no
C24 . C25 C26 . 117.54(18) yes
C24 . C25 C29 . 122.31(19) yes
C26 . C25 C29 . 120.08(18) yes
C25 . C26 C27 . 122.69(18) yes
C25 . C26 H261 . 119.0 no
C27 . C26 H261 . 118.3 no
C26 . C27 C28 . 118.04(19) yes
C26 . C27 C33 . 121.44(18) yes
C28 . C27 C33 . 120.51(19) yes
C27 . C28 C23 . 121.03(19) yes
C27 . C28 H281 . 119.6 no
C23 . C28 H281 . 119.4 no
C25 . C29 C30 . 112.8(2) yes
C25 . C29 C31 . 107.2(2) yes
C30 . C29 C31 . 108.9(2) yes
C25 . C29 C32 . 111.00(19) yes
C30 . C29 C32 . 107.8(2) yes
C31 . C29 C32 . 109.1(2) yes
C29 . C30 H301 . 109.4 no
C29 . C30 H302 . 108.9 no
H301 . C30 H302 . 108.6 no
C29 . C30 H303 . 109.9 no
H301 . C30 H303 . 110.0 no
H302 . C30 H303 . 110.0 no
C29 . C31 H311 . 110.4 no
C29 . C31 H312 . 110.0 no
H311 . C31 H312 . 108.8 no
C29 . C31 H313 . 109.3 no
H311 . C31 H313 . 108.9 no
H312 . C31 H313 . 109.5 no
C29 . C32 H321 . 106.9 no
C29 . C32 H322 . 110.0 no
H321 . C32 H322 . 110.6 no
C29 . C32 H323 . 109.7 no
H321 . C32 H323 . 110.1 no
H322 . C32 H323 . 109.5 no
C27 . C33 C34 . 115.0(3) yes
C27 . C33 C35 . 106.7(2) yes
C34 . C33 C35 . 104.6(4) yes
C27 . C33 C36 . 111.4(3) yes
C34 . C33 C36 . 112.8(4) yes
C35 . C33 C36 . 105.5(4) yes
C27 . C33 C37 . 105.8(3) yes
C27 . C33 C38 . 108.6(3) yes
C37 . C33 C38 . 108.0(5) yes
C27 . C33 C39 . 114.1(3) yes
C37 . C33 C39 . 107.5(4) yes
C38 . C33 C39 . 112.5(5) yes
C33 . C34 H341 . 110.9 no
C33 . C34 H342 . 110.6 no
H341 . C34 H342 . 108.4 no
C33 . C34 H343 . 109.6 no
H341 . C34 H343 . 108.6 no
H342 . C34 H343 . 108.7 no
C33 . C35 H351 . 109.6 no
C33 . C35 H352 . 109.7 no
H351 . C35 H352 . 109.3 no
C33 . C35 H353 . 110.0 no
H351 . C35 H353 . 108.9 no
H352 . C35 H353 . 109.3 no
C33 . C36 H361 . 109.0 no
C33 . C36 H362 . 107.9 no
H361 . C36 H362 . 110.7 no
C33 . C36 H363 . 110.7 no
H361 . C36 H363 . 109.0 no
H362 . C36 H363 . 109.5 no
C33 . C37 H371 . 109.8 no
C33 . C37 H372 . 110.5 no
H371 . C37 H372 . 108.9 no
C33 . C37 H373 . 108.8 no
H371 . C37 H373 . 109.1 no
H372 . C37 H373 . 109.7 no
C33 . C38 H381 . 108.9 no
C33 . C38 H382 . 110.2 no
H381 . C38 H382 . 109.1 no
C33 . C38 H383 . 109.5 no
H381 . C38 H383 . 109.4 no
H382 . C38 H383 . 109.9 no
C33 . C39 H391 . 109.7 no
C33 . C39 H392 . 110.3 no
H391 . C39 H392 . 108.9 no
C33 . C39 H393 . 110.0 no
H391 . C39 H393 . 108.7 no
H392 . C39 H393 . 109.2 no
C16 . C40 C18 . 124.25(16) yes
C16 . C40 C41 . 118.60(16) yes
C18 . C40 C41 . 117.14(15) yes
C40 . C41 C42 . 121.08(16) yes
C40 . C41 C46 . 119.69(16) yes
C42 . C41 C46 . 119.21(16) yes
C41 . C42 C43 . 121.22(17) yes
C41 . C42 H421 . 118.4 no
C43 . C42 H421 . 120.4 no
C42 . C43 C44 . 117.96(17) yes
C42 . C43 C47 . 121.67(17) yes
C44 . C43 C47 . 120.34(17) yes
C43 . C44 C45 . 122.38(17) yes
C43 . C44 H441 . 117.9 no
C45 . C44 H441 . 119.7 no
C44 . C45 C46 . 117.85(17) yes
C44 . C45 C51 . 120.00(17) yes
C46 . C45 C51 . 122.15(18) yes
C41 . C46 C45 . 121.33(17) yes
C41 . C46 H461 . 118.1 no
C45 . C46 H461 . 120.5 no
C43 . C47 C48 . 111.90(17) yes
C43 . C47 C49 . 108.3(2) yes
C48 . C47 C49 . 108.8(2) yes
C43 . C47 C50 . 110.56(19) yes
C48 . C47 C50 . 108.0(2) yes
C49 . C47 C50 . 109.3(2) yes
C47 . C48 H481 . 109.9 no
C47 . C48 H482 . 110.0 no
H481 . C48 H482 . 108.8 no
C47 . C48 H483 . 109.0 no
H481 . C48 H483 . 108.7 no
H482 . C48 H483 . 110.4 no
C47 . C49 H491 . 110.3 no
C47 . C49 H492 . 109.4 no
H491 . C49 H492 . 108.6 no
C47 . C49 H493 . 109.0 no
H491 . C49 H493 . 109.6 no
H492 . C49 H493 . 110.0 no
C47 . C50 H501 . 108.9 no
C47 . C50 H502 . 109.6 no
H501 . C50 H502 . 109.6 no
C47 . C50 H503 . 110.2 no
H501 . C50 H503 . 109.2 no
H502 . C50 H503 . 109.4 no
C45 . C51 C52 . 109.99(19) yes
C45 . C51 C53 . 108.83(19) yes
C52 . C51 C53 . 109.3(2) yes
C45 . C51 C54 . 112.19(18) yes
C52 . C51 C54 . 107.6(2) yes
C53 . C51 C54 . 108.9(2) yes
C51 . C52 H521 . 110.4 no
C51 . C52 H522 . 109.7 no
H521 . C52 H522 . 108.1 no
C51 . C52 H523 . 111.2 no
H521 . C52 H523 . 107.9 no
H522 . C52 H523 . 109.5 no
C51 . C53 H531 . 108.2 no
C51 . C53 H532 . 109.7 no
H531 . C53 H532 . 109.8 no
C51 . C53 H533 . 107.7 no
H531 . C53 H533 . 108.8 no
H532 . C53 H533 . 112.5 no
C51 . C54 H541 . 107.8 no
C51 . C54 H542 . 106.7 no
H541 . C54 H542 . 109.2 no
C51 . C54 H543 . 109.3 no
H541 . C54 H543 . 110.9 no
H542 . C54 H543 . 112.8 no
C13 . C55 C11 . 125.36(17) yes
C13 . C55 C56 . 117.2(2) yes
C11 . C55 C56 . 117.2(2) yes
C13 . C55 C11 . 125.36(17) yes
C13 . C55 C62 . 114.4(2) yes
C11 . C55 C62 . 119.9(2) yes
C55 . C56 C57 . 120.94(6) yes
C55 . C56 C61 . 120.66(6) yes
C57 . C56 C61 . 118.36(5) yes
C56 . C57 C58 . 120.76(6) yes
C56 . C57 H571 . 120.1 no
C58 . C57 H571 . 119.1 no
C57 . C58 C59 . 120.04(7) yes
C57 . C58 H581 . 118.5 no
C59 . C58 H581 . 121.5 no
C58 . C59 C60 . 119.49(6) yes
C58 . C59 H591 . 121.1 no
C60 . C59 H591 . 119.4 no
C59 . C60 C61 . 120.29(6) yes
C59 . C60 H601 . 121.0 no
C61 . C60 H601 . 118.7 no
C60 . C61 C56 . 121.05(6) yes
C60 . C61 H611 . 119.8 no
C56 . C61 H611 . 119.1 no
C55 . C62 C63 . 120.72(6) yes
C55 . C62 C67 . 120.94(6) yes
C63 . C62 C67 . 118.31(5) yes
C62 . C63 C64 . 121.01(6) yes
C62 . C63 H631 . 118.8 no
C64 . C63 H631 . 120.2 no
C63 . C64 C65 . 120.31(6) yes
C63 . C64 H641 . 118.4 no
C65 . C64 H641 . 121.3 no
C64 . C65 C66 . 119.53(6) yes
C64 . C65 H651 . 119.5 no
C66 . C65 H651 . 120.9 no
C65 . C66 C67 . 120.07(6) yes
C65 . C66 H661 . 120.4 no
C67 . C66 H661 . 119.5 no
C62 . C67 C66 . 120.76(6) yes
C62 . C67 H671 . 119.9 no
C66 . C67 H671 . 119.4 no
C3 . C68 C21 . 123.03(15) yes
C3 . C68 C69 . 122.29(15) yes
C21 . C68 C69 . 114.67(14) yes
C68 . C69 C71 2_657 122.20(15) yes
C68 . C69 C70 . 120.86(15) yes
C71 2_657 C69 C70 . 116.82(15) yes
C69 . C70 C71 . 123.76(15) yes
C69 . C70 H701 . 117.8 no
C71 . C70 H701 . 118.5 no
C69 2_657 C71 C70 . 119.33(15) yes
C69 2_657 C71 C72 . 120.94(15) yes
C70 . C71 C72 . 119.73(15) yes
C71 . C72 C20 2_657 108.09(14) yes
C71 . C72 C73 . 111.48(14) yes
C20 2_657 C72 C73 . 106.44(14) yes
C71 . C72 C79 . 109.92(14) yes
C20 2_657 C72 C79 . 110.86(14) yes
C73 . C72 C79 . 109.99(14) yes
C72 . C73 C74 . 118.66(17) yes
C72 . C73 C78 . 123.34(17) yes
C74 . C73 C78 . 117.99(19) yes
C73 . C74 C75 . 121.2(2) yes
C73 . C74 H741 . 119.4 no
C75 . C74 H741 . 119.4 no
C74 . C75 C76 . 120.3(2) yes
C74 . C75 H751 . 120.1 no
C76 . C75 H751 . 119.6 no
C75 . C76 C77 . 119.0(2) yes
C75 . C76 H761 . 120.7 no
C77 . C76 H761 . 120.3 no
C76 . C77 C78 . 121.0(2) yes
C76 . C77 H771 . 119.9 no
C78 . C77 H771 . 119.2 no
C77 . C78 C73 . 120.5(2) yes
C77 . C78 H781 . 120.1 no
C73 . C78 H781 . 119.5 no
C72 . C79 C80 . 121.75(17) yes
C72 . C79 C84 . 120.32(16) yes
C80 . C79 C84 . 117.88(17) yes
C79 . C80 C81 . 120.8(2) yes
C79 . C80 H801 . 119.8 no
C81 . C80 H801 . 119.4 no
C80 . C81 C82 . 120.9(2) yes
C80 . C81 H811 . 117.9 no
C82 . C81 H811 . 121.2 no
C81 . C82 C83 . 119.2(2) yes
C81 . C82 H821 . 120.7 no
C83 . C82 H821 . 120.1 no
C82 . C83 C84 . 120.3(2) yes
C82 . C83 H831 . 119.9 no
C84 . C83 H831 . 119.8 no
C79 . C84 C83 . 121.1(2) yes
C79 . C84 H841 . 120.3 no
C83 . C84 H841 . 118.6 no
Zn1 . N85 C86 . 120.81(16) yes
Zn1 . N85 C90 . 121.75(16) yes
C86 . N85 C90 . 117.4(2) yes
N85 . C86 C87 . 123.0(2) yes
N85 . C86 H861 . 118.5 no
C87 . C86 H861 . 118.5 no
C86 . C87 C88 . 118.8(3) yes
C86 . C87 H871 . 120.5 no
C88 . C87 H871 . 120.7 no
C87 . C88 C89 . 119.0(3) yes
C87 . C88 H881 . 119.7 no
C89 . C88 H881 . 121.2 no
C88 . C89 C90 . 118.8(3) yes
C88 . C89 H891 . 120.8 no
C90 . C89 H891 . 120.2 no
C89 . C90 N85 . 122.9(2) yes
C89 . C90 H901 . 119.1 no
N85 . C90 H901 . 118.0 no
C103 2_755 C101 C102 . 121.4(3) yes
C103 2_755 C101 H1011 . 118.4 no
C102 . C101 H1011 . 120.3 no
C101 . C102 C103 . 117.6(3) yes
C101 . C102 H1021 . 119.8 no
C103 . C102 H1021 . 122.6 no
C101 2_755 C103 C102 . 121.0(3) yes
C101 2_755 C103 H1031 . 119.6 no
C102 . C103 H1031 . 119.3 no
C105 . C104 H1041 . 109.8 no
C105 . C104 H1042 . 110.8 no
H1041 . C104 H1042 . 109.6 no
C105 . C104 H1043 . 109.2 no
H1041 . C104 H1043 . 109.3 no
H1042 . C104 H1043 . 108.1 no
C104 . C105 C106 . 120.82(6) yes
C104 . C105 C110 . 120.82(6) yes
C106 . C105 C110 . 118.36(6) yes
C105 . C106 C107 . 120.91(6) yes
C105 . C106 H1061 . 120.3 no
C107 . C106 H1061 . 118.8 no
C106 . C107 C108 . 120.17(6) yes
C106 . C107 H1071 . 119.1 no
C108 . C107 H1071 . 120.8 no
C107 . C108 C109 . 119.48(6) yes
C107 . C108 H1081 . 120.2 no
C109 . C108 H1081 . 120.3 no
C108 . C109 C110 . 120.17(6) yes
C108 . C109 H1091 . 120.6 no
C110 . C109 H1091 . 119.2 no
C109 . C110 C105 . 120.92(6) yes
C109 . C110 H1101 . 118.8 no
C105 . C110 H1101 . 120.3 no
C112 . C111 H1111 . 107.4 no
C112 . C111 H1112 . 107.9 no
H1111 . C111 H1112 . 110.7 no
C112 . C111 H1113 . 108.6 no
H1111 . C111 H1113 . 111.8 no
H1112 . C111 H1113 . 110.2 no
C111 . C112 C113 . 120.82(6) yes
C111 . C112 C117 . 120.81(6) yes
C113 . C112 C117 . 118.37(6) yes
C112 . C113 C114 . 120.92(6) yes
C112 . C113 H1131 . 119.6 no
C114 . C113 H1131 . 119.5 no
C113 . C114 C115 . 120.17(6) yes
C113 . C114 H1141 . 119.7 no
C115 . C114 H1141 . 120.1 no
C114 . C115 C116 . 119.48(6) yes
C114 . C115 H1151 . 120.0 no
C116 . C115 H1151 . 120.6 no
C115 . C116 C117 . 120.16(6) yes
C115 . C116 H1161 . 120.3 no
C117 . C116 H1161 . 119.5 no
C116 . C117 C112 . 120.90(6) yes
C116 . C117 H1171 . 120.3 no
C112 . C117 H1171 . 118.8 no
C119 . C118 H1181 . 108.3 no
C119 . C118 H1182 . 108.1 no
H1181 . C118 H1182 . 110.6 no
C119 . C118 H1183 . 108.5 no
H1181 . C118 H1183 . 110.2 no
H1182 . C118 H1183 . 111.0 no
C118 . C119 C120 . 120.83(6) yes
C118 . C119 C124 . 120.80(6) yes
C120 . C119 C124 . 118.37(5) yes
C119 . C120 C121 . 120.89(6) yes
C119 . C120 H1201 . 119.3 no
C121 . C120 H1201 . 119.8 no
C120 . C121 C122 . 120.16(7) yes
C120 . C121 H1211 . 117.7 no
C122 . C121 H1211 . 122.1 no
C121 . C122 C123 . 119.48(7) yes
C121 . C122 H1221 . 119.1 no
C123 . C122 H1221 . 121.4 no
C122 . C123 C124 . 120.18(6) yes
C122 . C123 H1231 . 120.3 no
C124 . C123 H1231 . 119.5 no
C123 . C124 C119 . 120.92(6) yes
C123 . C124 H1241 . 119.7 no
C119 . C124 H1241 . 119.4 no
C126 . C125 H1251 . 107.6 no
C126 . C125 H1252 . 107.3 no
H1251 . C125 H1252 . 111.6 no
C126 . C125 H1253 . 107.9 no
H1251 . C125 H1253 . 110.9 no
H1252 . C125 H1253 . 111.3 no
C125 . C126 C127 . 120.82(6) yes
C125 . C126 C131 . 120.81(6) yes
C127 . C126 C131 . 118.37(6) yes
C126 . C127 C128 . 120.91(7) yes
C126 . C127 H1271 . 119.9 no
C128 . C127 H1271 . 119.2 no
C127 . C128 C129 . 120.18(6) yes
C127 . C128 H1281 . 118.8 no
C129 . C128 H1281 . 121.0 no
C128 . C129 C130 . 119.49(6) yes
C128 . C129 H1291 . 120.2 no
C130 . C129 H1291 . 120.3 no
C129 . C130 C131 . 120.16(7) yes
C129 . C130 H1301 . 121.1 no
C131 . C130 H1301 . 118.8 no
C126 . C131 C130 . 120.90(6) yes
C126 . C131 H1311 . 119.3 no
C130 . C131 H1311 . 119.7 no

loop_
_geom_bond_atom_site_label_1
_geom_bond_atom_site_label_2
_geom_bond_site_symmetry_2
_geom_bond_distance
_geom_bond_publ_flag
Zn1 N2 . 2.0977(15) yes
Zn1 N7 . 2.0641(16) yes
Zn1 N12 . 2.0884(16) yes
Zn1 N17 . 2.0535(15) yes
Zn1 N85 . 2.147(2) yes
N2 C3 . 1.378(2) yes
N2 C6 . 1.379(2) yes
C3 C4 . 1.452(2) yes
C3 C68 . 1.419(2) yes
C4 C5 . 1.357(3) yes
C4 H41 . 0.952 no
C5 C6 . 1.447(3) yes
C5 H51 . 0.933 no
C6 C22 . 1.414(3) yes
N7 C8 . 1.377(2) yes
N7 C11 . 1.374(2) yes
C8 C9 . 1.450(3) yes
C8 C22 . 1.409(3) yes
C9 C10 . 1.352(3) yes
C9 H91 . 0.947 no
C10 C11 . 1.441(3) yes
C10 H101 . 0.941 no
C11 C55 . 1.406(3) yes
N12 C13 . 1.377(2) yes
N12 C16 . 1.381(2) yes
C13 C14 . 1.444(3) yes
C13 C55 . 1.414(3) yes
C14 C15 . 1.355(3) yes
C14 H141 . 0.936 no
C15 C16 . 1.447(3) yes
C15 H151 . 0.942 no
C16 C40 . 1.412(2) yes
N17 C18 . 1.381(2) yes
N17 C21 . 1.367(2) yes
C18 C19 . 1.444(2) yes
C18 C40 . 1.405(2) yes
C19 C20 . 1.364(2) yes
C19 H191 . 0.927 no
C20 C72 2_657 1.515(2) yes
C20 C21 . 1.438(2) yes
C21 C68 . 1.413(2) yes
C22 C23 . 1.500(3) yes
C23 C24 . 1.402(3) yes
C23 C28 . 1.391(3) yes
C24 C25 . 1.399(3) yes
C24 H241 . 0.943 no
C25 C26 . 1.400(3) yes
C25 C29 . 1.538(3) yes
C26 C27 . 1.393(3) yes
C26 H261 . 0.931 no
C27 C28 . 1.403(3) yes
C27 C33 . 1.534(3) yes
C28 H281 . 0.932 no
C29 C30 . 1.532(4) yes
C29 C31 . 1.538(4) yes
C29 C32 . 1.542(3) yes
C30 H301 . 0.966 no
C30 H302 . 0.979 no
C30 H303 . 0.956 no
C31 H311 . 0.954 no
C31 H312 . 0.965 no
C31 H313 . 0.949 no
C32 H321 . 0.958 no
C32 H322 . 0.954 no
C32 H323 . 0.944 no
C33 C34 . 1.513(5) yes
C33 C35 . 1.632(6) yes
C33 C36 . 1.504(7) yes
C33 C37 . 1.621(6) yes
C33 C38 . 1.479(8) yes
C33 C39 . 1.463(7) yes
C34 H341 . 0.960 no
C34 H342 . 0.959 no
C34 H343 . 0.960 no
C35 H351 . 0.964 no
C35 H352 . 0.961 no
C35 H353 . 0.963 no
C36 H361 . 0.964 no
C36 H362 . 0.966 no
C36 H363 . 0.966 no
C37 H371 . 0.957 no
C37 H372 . 0.963 no
C37 H373 . 0.962 no
C38 H381 . 0.958 no
C38 H382 . 0.963 no
C38 H383 . 0.960 no
C39 H391 . 0.962 no
C39 H392 . 0.958 no
C39 H393 . 0.968 no
C40 C41 . 1.492(2) yes
C41 C42 . 1.397(3) yes
C41 C46 . 1.402(3) yes
C42 C43 . 1.398(3) yes
C42 H421 . 0.944 no
C43 C44 . 1.402(3) yes
C43 C47 . 1.535(3) yes
C44 C45 . 1.404(3) yes
C44 H441 . 0.949 no
C45 C46 . 1.396(3) yes
C45 C51 . 1.541(3) yes
C46 H461 . 0.945 no
C47 C48 . 1.531(3) yes
C47 C49 . 1.532(4) yes
C47 C50 . 1.526(4) yes
C48 H481 . 0.964 no
C48 H482 . 0.969 no
C48 H483 . 0.980 no
C49 H491 . 0.965 no
C49 H492 . 0.970 no
C49 H493 . 0.979 no
C50 H501 . 0.964 no
C50 H502 . 0.963 no
C50 H503 . 0.977 no
C51 C52 . 1.535(4) yes
C51 C53 . 1.526(3) yes
C51 C54 . 1.527(4) yes
C52 H521 . 0.975 no
C52 H522 . 0.979 no
C52 H523 . 0.969 no
C53 H531 . 0.991 no
C53 H532 . 0.992 no
C53 H533 . 0.978 no
C54 H541 . 0.986 no
C54 H542 . 0.979 no
C54 H543 . 0.984 no
C55 C56 . 1.481(3) yes
C55 C62 . 1.534(3) yes
C56 C57 . 1.427(4) yes
C56 C61 . 1.334(4) yes
C57 C58 . 1.380(4) yes
C57 H571 . 0.917 no
C58 C59 . 1.363(4) yes
C58 H581 . 0.928 no
C59 C60 . 1.387(4) yes
C59 H591 . 0.928 no
C60 C61 . 1.404(4) yes
C60 H601 . 0.926 no
C61 H611 . 0.929 no
C62 C63 . 1.350(4) yes
C62 C67 . 1.434(4) yes
C63 C64 . 1.406(4) yes
C63 H631 . 0.928 no
C64 C65 . 1.399(5) yes
C64 H641 . 0.935 no
C65 C66 . 1.370(4) yes
C65 H651 . 0.932 no
C66 C67 . 1.388(4) yes
C66 H661 . 0.927 no
C67 H671 . 0.916 no
C68 C69 . 1.486(2) yes
C69 C71 2_657 1.411(2) yes
C69 C70 . 1.410(2) yes
C70 C71 . 1.392(2) yes
C70 H701 . 0.924 no
C71 C72 . 1.539(2) yes
C72 C73 . 1.555(3) yes
C72 C79 . 1.542(2) yes
C73 C74 . 1.400(3) yes
C73 C78 . 1.383(3) yes
C74 C75 . 1.388(3) yes
C74 H741 . 0.950 no
C75 C76 . 1.380(4) yes
C75 H751 . 0.937 no
C76 C77 . 1.380(4) yes
C76 H761 . 0.935 no
C77 C78 . 1.400(3) yes
C77 H771 . 0.945 no
C78 H781 . 0.944 no
C79 C80 . 1.400(3) yes
C79 C84 . 1.397(3) yes
C80 C81 . 1.390(3) yes
C80 H801 . 0.922 no
C81 C82 . 1.382(4) yes
C81 H811 . 0.948 no
C82 C83 . 1.388(4) yes
C82 H821 . 0.936 no
C83 C84 . 1.396(3) yes
C83 H831 . 0.927 no
C84 H841 . 0.941 no
N85 C86 . 1.342(3) yes
N85 C90 . 1.341(3) yes
C86 C87 . 1.382(4) yes
C86 H861 . 0.958 no
C87 C88 . 1.377(4) yes
C87 H871 . 0.960 no
C88 C89 . 1.376(4) yes
C88 H881 . 0.942 no
C89 C90 . 1.385(4) yes
C89 H891 . 0.941 no
C90 H901 . 0.941 no
C101 C103 2_755 1.377(4) yes
C101 C102 . 1.358(4) yes
C101 H1011 . 0.957 no
C102 C103 . 1.350(4) yes
C102 H1021 . 0.881 no
C103 H1031 . 0.952 no
C104 C105 . 1.486(6) yes
C104 H1041 . 0.976 no
C104 H1042 . 0.984 no
C104 H1043 . 0.978 no
C105 C106 . 1.376(5) yes
C105 C110 . 1.378(5) yes
C106 C107 . 1.384(5) yes
C106 H1061 . 0.946 no
C107 C108 . 1.375(5) yes
C107 H1071 . 0.936 no
C108 C109 . 1.368(5) yes
C108 H1081 . 0.929 no
C109 C110 . 1.386(5) yes
C109 H1091 . 0.935 no
C110 H1101 . 0.951 no
C111 C112 . 1.467(6) yes
C111 H1111 . 0.963 no
C111 H1112 . 0.959 no
C111 H1113 . 0.970 no
C112 C113 . 1.385(5) yes
C112 C117 . 1.380(5) yes
C113 C114 . 1.387(5) yes
C113 H1131 . 0.937 no
C114 C115 . 1.369(5) yes
C114 H1141 . 0.935 no
C115 C116 . 1.386(5) yes
C115 H1151 . 0.947 no
C116 C117 . 1.382(5) yes
C116 H1161 . 0.948 no
C117 H1171 . 0.923 no
C118 C119 . 1.455(6) yes
C118 H1181 . 0.970 no
C118 H1182 . 0.971 no
C118 H1183 . 0.969 no
C119 C120 . 1.387(5) yes
C119 C124 . 1.373(5) yes
C120 C121 . 1.386(5) yes
C120 H1201 . 0.926 no
C121 C122 . 1.373(5) yes
C121 H1211 . 0.950 no
C122 C123 . 1.377(5) yes
C122 H1221 . 0.934 no
C123 C124 . 1.390(5) yes
C123 H1231 . 0.933 no
C124 H1241 . 0.923 no
C125 C126 . 1.469(6) yes
C125 H1251 . 0.965 no
C125 H1252 . 0.969 no
C125 H1253 . 0.963 no
C126 C127 . 1.378(5) yes
C126 C131 . 1.385(5) yes
C127 C128 . 1.381(5) yes
C127 H1271 . 0.931 no
C128 C129 . 1.376(5) yes
C128 H1281 . 0.931 no
C129 C130 . 1.377(5) yes
C129 H1291 . 0.937 no
C130 C131 . 1.378(5) yes
C130 H1301 . 0.930 no
C131 H1311 . 0.932 no

loop_
_geom_hbond_atom_site_label_D
_geom_hbond_atom_site_label_H
_geom_hbond_atom_site_label_A
_geom_hbond_site_symmetry_A
_geom_hbond_angle_DHA
_geom_hbond_distance_DH
_geom_hbond_distance_HA
_geom_hbond_distance_DA
_geom_hbond_publ_flag
C36 H361 C36 2_666 121.9(3) 0.964 2.465 3.084(5) yes
C58 H581 C106 2_766 123.55(16) 0.928 2.191 2.812(5) yes
C106 H1061 C58 2_766 124.52(15) 0.946 2.166 2.812(5) yes
C110 H1101 N2 2_666 146.38(13) 0.951 2.580 3.413(5) yes
C108 H1112 C111 . 120.7(7) 0.716 0.959 1.461(5) yes
C114 H1141 C125 . 125.4(3) 0.935 1.663 2.333(5) yes
C117 H1171 C66 1_465 156.73(17) 0.923 2.385 3.253(5) yes
C125 H1211 C120 . 135.0(6) 1.027 2.011 2.832(5) yes
C125 H1211 C131 . 137.7(8) 1.027 1.624 2.482(5) yes
